data_4074600
loop_
_publ_author_name
'Ison, Elon A.'
'Abboud, Khalil A.'
'Boncella, James M.'

_publ_section_title
;
 Synthesis and Reactivity of Molybdenum Imido Diamido Metallacyclopentenes
 and Metallacyclopentadienes and the Mechanism of Ethylene Exchange with
 Metallacyclopentane Complexes
;
_journal_issue 7
_journal_name_full Organometallics
_journal_page_first 1557
_journal_paper_doi 10.1021/om050280x
_journal_volume 25
_journal_year 2006
_chemical_formula_sum 'C34 H39 Mo N3 Si2'
_chemical_formula_weight 641.80
_chemical_name_systematic
; 
 ? 
;
_space_group_IT_number 60
_symmetry_cell_setting orthorhombic
_symmetry_space_group_name_Hall '-P 2n 2ab'
_symmetry_space_group_name_H-M 'P b c n'
_atom_sites_solution_hydrogens geom
_atom_sites_solution_primary direct
_atom_sites_solution_secondary difmap
_audit_creation_method SHELXL-97
_cell_angle_alpha 90.00
_cell_angle_beta 90.00
_cell_angle_gamma 90.00
_cell_formula_units_Z 16
_cell_length_a 25.544(1)
_cell_length_b 18.7420(8)
_cell_length_c 27.641(1)
_cell_measurement_temperature 193(2)
_cell_volume 13233.0(9)
_computing_cell_refinement 'Bruker SMART'
_computing_data_collection 'Bruker SMART'
_computing_data_reduction 'Bruker SHELXTL'
_computing_molecular_graphics 'Bruker SHELXTL'
_computing_publication_material 'Bruker SHELXTL'
_computing_structure_refinement 'SHELXL-97 (Sheldrick, 1997)'
_computing_structure_solution 'SHELXS-97 (Sheldrick, 1990)'
_diffrn_ambient_temperature 193(2)
_diffrn_measured_fraction_theta_full 1.000
_diffrn_measured_fraction_theta_max 1.000
_diffrn_measurement_device_type 'CCD area detector'
_diffrn_measurement_method 'phi and omega scans'
_diffrn_radiation_monochromator graphite
_diffrn_radiation_source 'normal-focus sealed tube'
_diffrn_radiation_type MoK\a
_diffrn_radiation_wavelength 0.71073
_diffrn_reflns_av_R_equivalents 0.0776
_diffrn_reflns_av_sigmaI/netI 0.0465
_diffrn_reflns_limit_h_max 33
_diffrn_reflns_limit_h_min -32
_diffrn_reflns_limit_k_max 24
_diffrn_reflns_limit_k_min -24
_diffrn_reflns_limit_l_max 35
_diffrn_reflns_limit_l_min -35
_diffrn_reflns_number 112367
_diffrn_reflns_theta_full 27.50
_diffrn_reflns_theta_max 27.50
_diffrn_reflns_theta_min 1.54
_exptl_absorpt_coefficient_mu 0.495
_exptl_absorpt_correction_type none
_exptl_crystal_colour red
_exptl_crystal_density_diffrn 1.289
_exptl_crystal_density_method 'not measured'
_exptl_crystal_description Blocks
_exptl_crystal_F_000 5344
_exptl_crystal_size_max .1
_exptl_crystal_size_mid .1
_exptl_crystal_size_min .1
_refine_diff_density_max 0.372
_refine_diff_density_min -0.607
_refine_diff_density_rms 0.074
_refine_ls_extinction_method none
_refine_ls_goodness_of_fit_ref 1.076
_refine_ls_hydrogen_treatment mixed
_refine_ls_matrix_type full
_refine_ls_number_parameters 733
_refine_ls_number_reflns 15199
_refine_ls_number_restraints 0
_refine_ls_restrained_S_all 1.076
_refine_ls_R_factor_all 0.0681
_refine_ls_R_factor_gt 0.0355
_refine_ls_shift/su_max 0.002
_refine_ls_shift/su_mean 0.000
_refine_ls_structure_factor_coef Fsqd
_refine_ls_weighting_details 'calc w=1/[\s^2^(Fo^2^)+(0.0206P)^2^+11.9425P] where P=(Fo^2^+2Fc^2^)/3'
_refine_ls_weighting_scheme calc
_refine_ls_wR_factor_gt 0.0687
_refine_ls_wR_factor_ref 0.0836
_reflns_number_gt 10788
_reflns_number_total 15199
_reflns_threshold_expression >2sigma(I)
_cod_data_source_file om050280xsi20050401_065613.cif
_cod_data_source_block Compound7
_cod_depositor_comments
;
The following automatic conversions were performed:

'_symmetry_cell_setting' value 'Orthorhombic' changed to
'orthorhombic' according to
/home/saulius/struct/CIF-dictionaries/cif_core.dic dictionary named
'cif_core.dic' version 2.4.1 from 2010-06-29.

Automatic conversion script
Id: cif_fix_values 1715 2011-07-08 13:25:40Z adriana 
;
_cod_original_cell_volume 13233.4(9)
_cod_original_sg_symbol_H-M Pbcn
_cod_database_code 4074600

loop_
_symmetry_equiv_pos_as_xyz
'x, y, z'
'-x+1/2, -y+1/2, z+1/2'
'-x, y, -z+1/2'
'x+1/2, -y+1/2, -z'
'-x, -y, -z'
'x-1/2, y-1/2, -z-1/2'
'x, -y, z-1/2'
'-x-1/2, y-1/2, z'

loop_
_atom_site_label
_atom_site_type_symbol
_atom_site_fract_x
_atom_site_fract_y
_atom_site_fract_z
_atom_site_U_iso_or_equiv
_atom_site_adp_type
_atom_site_occupancy
_atom_site_symmetry_multiplicity
_atom_site_calc_flag
_atom_site_refinement_flags
Mo Mo 0.372891(9) 0.520189(12) 0.129509(8) 0.02241(6) Uani 1 1 d .
Si1 Si 0.35767(3) 0.36282(4) 0.19794(3) 0.0347(2) Uani 1 1 d .
Si2 Si 0.36119(3) 0.64178(5) 0.22606(3) 0.03347(19) Uani 1 1 d .
N1 N 0.43997(9) 0.52135(12) 0.12062(8) 0.0269(5) Uani 1 1 d .
N2 N 0.33926(9) 0.44121(12) 0.16749(8) 0.0273(5) Uani 1 1 d .
N3 N 0.34102(9) 0.58258(12) 0.18047(8) 0.0261(5) Uani 1 1 d .
C1 C 0.49257(11) 0.52368(14) 0.10779(11) 0.0294(6) Uani 1 1 d .
C2 C 0.50648(14) 0.54693(19) 0.06207(13) 0.0494(9) Uani 1 1 d .
H2A H 0.4804 0.5616 0.0396 0.059 Uiso 1 1 calc R
C3 C 0.55941(17) 0.5485(2) 0.04938(17) 0.0697(13) Uani 1 1 d .
H3A H 0.5693 0.5649 0.0182 0.084 Uiso 1 1 calc R
C4 C 0.59680(15) 0.5271(2) 0.08097(19) 0.0717(13) Uani 1 1 d .
H4A H 0.6326 0.5289 0.0719 0.086 Uiso 1 1 calc R
C5 C 0.58311(14) 0.5030(2) 0.12576(17) 0.0685(12) Uani 1 1 d .
H5A H 0.6095 0.4868 0.1474 0.082 Uiso 1 1 calc R
C6 C 0.53138(13) 0.50182(19) 0.13994(13) 0.0479(9) Uani 1 1 d .
H6A H 0.5222 0.4862 0.1715 0.057 Uiso 1 1 calc R
C7 C 0.29090(11) 0.47479(15) 0.17175(9) 0.0274(6) Uani 1 1 d .
C8 C 0.29197(11) 0.55123(15) 0.17829(10) 0.0276(6) Uani 1 1 d .
C9 C 0.24408(11) 0.58831(17) 0.18123(11) 0.0362(7) Uani 1 1 d .
H9A H 0.2442 0.6388 0.1842 0.043 Uiso 1 1 calc R
C10 C 0.19740(12) 0.55243(19) 0.17982(12) 0.0418(8) Uani 1 1 d .
H10A H 0.1654 0.5780 0.1825 0.050 Uiso 1 1 calc R
C11 C 0.19658(12) 0.47849(19) 0.17451(11) 0.0410(8) Uani 1 1 d .
H11A H 0.1639 0.4542 0.1742 0.049 Uiso 1 1 calc R
C12 C 0.24187(12) 0.44025(17) 0.16978(10) 0.0345(7) Uani 1 1 d .
H12A H 0.2403 0.3901 0.1651 0.041 Uiso 1 1 calc R
C13 C 0.33558(17) 0.3739(2) 0.26155(13) 0.0622(11) Uani 1 1 d .
H13A H 0.3497 0.4185 0.2747 0.093 Uiso 1 1 calc R
H13B H 0.3482 0.3337 0.2810 0.093 Uiso 1 1 calc R
H13C H 0.2972 0.3753 0.2626 0.093 Uiso 1 1 calc R
C14 C 0.32791(14) 0.28084(17) 0.17199(14) 0.0512(9) Uani 1 1 d .
H14A H 0.2897 0.2844 0.1737 0.077 Uiso 1 1 calc R
H14B H 0.3396 0.2392 0.1905 0.077 Uiso 1 1 calc R
H14C H 0.3387 0.2758 0.1382 0.077 Uiso 1 1 calc R
C15 C 0.43017(13) 0.35881(18) 0.19718(14) 0.0494(9) Uani 1 1 d .
H15A H 0.4422 0.3482 0.1643 0.074 Uiso 1 1 calc R
H15B H 0.4421 0.3212 0.2192 0.074 Uiso 1 1 calc R
H15C H 0.4445 0.4048 0.2076 0.074 Uiso 1 1 calc R
C16 C 0.33639(17) 0.6032(2) 0.28348(12) 0.0614(11) Uani 1 1 d .
H16A H 0.2981 0.6012 0.2825 0.092 Uiso 1 1 calc R
H16B H 0.3476 0.6331 0.3107 0.092 Uiso 1 1 calc R
H16C H 0.3504 0.5549 0.2876 0.092 Uiso 1 1 calc R
C17 C 0.33450(16) 0.73374(17) 0.22058(13) 0.0527(9) Uani 1 1 d .
H17A H 0.3408 0.7517 0.1878 0.079 Uiso 1 1 calc R
H17B H 0.3519 0.7650 0.2440 0.079 Uiso 1 1 calc R
H17C H 0.2968 0.7330 0.2270 0.079 Uiso 1 1 calc R
C18 C 0.43347(13) 0.6420(2) 0.22405(14) 0.0588(11) Uani 1 1 d .
H18A H 0.4463 0.5928 0.2225 0.088 Uiso 1 1 calc R
H18B H 0.4472 0.6651 0.2532 0.088 Uiso 1 1 calc R
H18C H 0.4453 0.6682 0.1954 0.088 Uiso 1 1 calc R
C19 C 0.34777(11) 0.46214(15) 0.06447(10) 0.0288(6) Uani 1 1 d .
C20 C 0.32184(12) 0.50241(16) 0.03266(11) 0.0358(7) Uani 1 1 d .
H20A H 0.3043 0.4817 0.0058 0.043 Uiso 1 1 calc R
C21 C 0.32146(12) 0.57916(16) 0.04059(11) 0.0350(7) Uani 1 1 d .
H21A H 0.3039 0.6106 0.0191 0.042 Uiso 1 1 calc R
C22 C 0.34697(11) 0.60354(15) 0.07955(10) 0.0270(6) Uani 1 1 d .
C23 C 0.35605(11) 0.38512(15) 0.05762(10) 0.0284(6) Uani 1 1 d .
C24 C 0.31718(12) 0.34072(16) 0.03829(11) 0.0378(7) Uani 1 1 d .
H24A H 0.2838 0.3601 0.0307 0.045 Uiso 1 1 calc R
C25 C 0.32669(13) 0.26885(17) 0.03007(13) 0.0448(8) Uani 1 1 d .
H25A H 0.2999 0.2397 0.0168 0.054 Uiso 1 1 calc R
C26 C 0.37483(13) 0.23940(18) 0.04098(13) 0.0464(8) Uani 1 1 d .
H26A H 0.3809 0.1900 0.0356 0.056 Uiso 1 1 calc R
C27 C 0.41390(13) 0.28179(17) 0.05960(12) 0.0424(8) Uani 1 1 d .
H27A H 0.4473 0.2620 0.0666 0.051 Uiso 1 1 calc R
C28 C 0.40443(12) 0.35348(16) 0.06807(11) 0.0355(7) Uani 1 1 d .
H28A H 0.4316 0.3821 0.0814 0.043 Uiso 1 1 calc R
C29 C 0.35287(11) 0.68057(15) 0.08941(10) 0.0289(6) Uani 1 1 d .
C30 C 0.31072(12) 0.72769(16) 0.08606(11) 0.0352(7) Uani 1 1 d .
H30A H 0.2768 0.7096 0.0790 0.042 Uiso 1 1 calc R
C31 C 0.31742(14) 0.80024(17) 0.09282(11) 0.0415(8) Uani 1 1 d .
H31A H 0.2882 0.8314 0.0904 0.050 Uiso 1 1 calc R
C32 C 0.36635(14) 0.82758(17) 0.10311(12) 0.0446(8) Uani 1 1 d .
H32A H 0.3710 0.8775 0.1073 0.054 Uiso 1 1 calc R
C33 C 0.40844(13) 0.78191(17) 0.10727(12) 0.0426(8) Uani 1 1 d .
H33A H 0.4422 0.8004 0.1144 0.051 Uiso 1 1 calc R
C34 C 0.40161(12) 0.70904(15) 0.10107(11) 0.0340(7) Uani 1 1 d .
H34A H 0.4307 0.6780 0.1048 0.041 Uiso 1 1 calc R
Mo' Mo 0.603171(9) 0.033768(12) 0.121178(8) 0.02066(5) Uani 1 1 d .
Si1' Si 0.69929(3) 0.16457(4) 0.09839(3) 0.02742(17) Uani 1 1 d .
Si2' Si 0.69428(3) -0.10362(4) 0.14157(3) 0.02967(18) Uani 1 1 d .
N1' N 0.58799(9) 0.05228(12) 0.18094(8) 0.0278(5) Uani 1 1 d .
N2' N 0.65577(8) 0.09366(11) 0.08656(8) 0.0232(5) Uani 1 1 d .
N3' N 0.65481(9) -0.04470(11) 0.10831(8) 0.0239(5) Uani 1 1 d .
C1' C 0.57697(10) 0.06487(16) 0.22993(10) 0.0287(6) Uani 1 1 d .
C2' C 0.57526(12) 0.13428(17) 0.24784(11) 0.0374(7) Uani 1 1 d .
H2'A H 0.5823 0.1735 0.2271 0.045 Uiso 1 1 calc R
C3' C 0.56326(13) 0.1458(2) 0.29604(12) 0.0456(9) Uani 1 1 d .
H3'A H 0.5622 0.1931 0.3082 0.055 Uiso 1 1 calc R
C4' C 0.55293(12) 0.0897(2) 0.32654(11) 0.0461(9) Uani 1 1 d .
H4'A H 0.5443 0.0984 0.3595 0.055 Uiso 1 1 calc R
C5' C 0.55506(12) 0.0209(2) 0.30926(11) 0.0438(8) Uani 1 1 d .
H5'A H 0.5484 -0.0180 0.3304 0.053 Uiso 1 1 calc R
C6' C 0.56681(11) 0.00810(18) 0.26119(11) 0.0357(7) Uani 1 1 d .
H6'A H 0.5680 -0.0395 0.2494 0.043 Uiso 1 1 calc R
C7' C 0.66268(10) 0.04664(14) 0.04796(9) 0.0237(6) Uani 1 1 d .
C8' C 0.66289(10) -0.02808(14) 0.06003(9) 0.0239(6) Uani 1 1 d .
C9' C 0.67122(11) -0.07800(15) 0.02267(10) 0.0305(6) Uani 1 1 d .
H9'A H 0.6705 -0.1276 0.0298 0.037 Uiso 1 1 calc R
C10' C 0.68026(12) -0.05597(16) -0.02361(11) 0.0378(7) Uani 1 1 d .
H10B H 0.6873 -0.0902 -0.0481 0.045 Uiso 1 1 calc R
C11' C 0.67929(13) 0.01672(16) -0.03534(11) 0.0386(7) Uani 1 1 d .
H11B H 0.6852 0.0314 -0.0678 0.046 Uiso 1 1 calc R
C12' C 0.66984(12) 0.06697(15) -0.00030(10) 0.0321(7) Uani 1 1 d .
H12B H 0.6681 0.1160 -0.0089 0.038 Uiso 1 1 calc R
C13' C 0.68649(13) 0.19286(18) 0.16190(12) 0.0435(8) Uani 1 1 d .
H13D H 0.6511 0.2127 0.1643 0.065 Uiso 1 1 calc R
H13E H 0.7121 0.2293 0.1714 0.065 Uiso 1 1 calc R
H13F H 0.6896 0.1515 0.1834 0.065 Uiso 1 1 calc R
C14' C 0.69133(13) 0.24064(16) 0.05630(13) 0.0431(8) Uani 1 1 d .
H14D H 0.6967 0.2242 0.0230 0.065 Uiso 1 1 calc R
H14E H 0.7171 0.2776 0.0641 0.065 Uiso 1 1 calc R
H14F H 0.6560 0.2603 0.0595 0.065 Uiso 1 1 calc R
C15' C 0.76575(11) 0.12485(16) 0.09198(11) 0.0351(7) Uani 1 1 d .
H15D H 0.7712 0.0892 0.1174 0.053 Uiso 1 1 calc R
H15E H 0.7922 0.1625 0.0949 0.053 Uiso 1 1 calc R
H15F H 0.7688 0.1020 0.0602 0.053 Uiso 1 1 calc R
C16' C 0.76333(12) -0.08279(17) 0.12483(13) 0.0430(8) Uani 1 1 d .
H16D H 0.7667 -0.0822 0.0895 0.065 Uiso 1 1 calc R
H16E H 0.7866 -0.1193 0.1383 0.065 Uiso 1 1 calc R
H16F H 0.7730 -0.0360 0.1379 0.065 Uiso 1 1 calc R
C17' C 0.67982(12) -0.19859(15) 0.12877(13) 0.0437(8) Uani 1 1 d .
H17D H 0.6427 -0.2080 0.1348 0.066 Uiso 1 1 calc R
H17E H 0.7012 -0.2289 0.1498 0.066 Uiso 1 1 calc R
H17F H 0.6880 -0.2091 0.0949 0.066 Uiso 1 1 calc R
C18' C 0.68122(14) -0.0848(2) 0.20628(11) 0.0512(9) Uani 1 1 d .
H18D H 0.6902 -0.0351 0.2134 0.077 Uiso 1 1 calc R
H18E H 0.7025 -0.1166 0.2264 0.077 Uiso 1 1 calc R
H18F H 0.6440 -0.0928 0.2132 0.077 Uiso 1 1 calc R
C19' C 0.54513(10) 0.09758(14) 0.08101(10) 0.0254(6) Uani 1 1 d .
C20' C 0.50928(11) 0.05873(15) 0.05779(10) 0.0293(6) Uani 1 1 d .
H20B H 0.4852 0.0801 0.0360 0.035 Uiso 1 1 calc R
C21' C 0.50847(11) -0.01791(15) 0.06725(10) 0.0292(6) Uani 1 1 d .
H21B H 0.4839 -0.0482 0.0517 0.035 Uiso 1 1 calc R
C22' C 0.54349(10) -0.04400(14) 0.09848(10) 0.0258(6) Uani 1 1 d .
C23' C 0.54875(11) 0.17588(15) 0.07511(10) 0.0275(6) Uani 1 1 d .
C24' C 0.55058(12) 0.20834(16) 0.02930(11) 0.0348(7) Uani 1 1 d .
H24B H 0.5505 0.1792 0.0012 0.042 Uiso 1 1 calc R
C25' C 0.55251(13) 0.28162(17) 0.02429(12) 0.0424(8) Uani 1 1 d .
H25B H 0.5532 0.3024 -0.0071 0.051 Uiso 1 1 calc R
C26' C 0.55344(13) 0.32474(17) 0.06473(13) 0.0446(8) Uani 1 1 d .
H26B H 0.5550 0.3751 0.0613 0.053 Uiso 1 1 calc R
C27' C 0.55207(13) 0.29447(16) 0.11037(12) 0.0410(8) Uani 1 1 d .
H27B H 0.5526 0.3240 0.1383 0.049 Uiso 1 1 calc R
C28' C 0.54997(12) 0.22081(15) 0.11521(11) 0.0338(7) Uani 1 1 d .
H28B H 0.5493 0.2005 0.1467 0.041 Uiso 1 1 calc R
C29' C 0.54495(11) -0.12103(15) 0.11056(10) 0.0280(6) Uani 1 1 d .
C30' C 0.54108(12) -0.14443(16) 0.15840(11) 0.0363(7) Uani 1 1 d .
H30B H 0.5393 -0.1104 0.1838 0.044 Uiso 1 1 calc R
C31' C 0.53984(13) -0.21667(18) 0.16929(13) 0.0474(9) Uani 1 1 d .
H31B H 0.5360 -0.2316 0.2019 0.057 Uiso 1 1 calc R
C32' C 0.54409(13) -0.26697(18) 0.13317(15) 0.0495(9) Uani 1 1 d .
H32B H 0.5441 -0.3164 0.1409 0.059 Uiso 1 1 calc R
C33' C 0.54830(14) -0.24507(17) 0.08566(14) 0.0474(9) Uani 1 1 d .
H33B H 0.5509 -0.2795 0.0605 0.057 Uiso 1 1 calc R
C34' C 0.54872(12) -0.17291(16) 0.07452(12) 0.0358(7) Uani 1 1 d .
H34B H 0.5516 -0.1585 0.0417 0.043 Uiso 1 1 calc R

loop_
_atom_site_aniso_label
_atom_site_aniso_U_11
_atom_site_aniso_U_22
_atom_site_aniso_U_33
_atom_site_aniso_U_23
_atom_site_aniso_U_13
_atom_site_aniso_U_12
Mo 0.02032(11) 0.02382(11) 0.02308(11) -0.00166(10) 0.00166(9) -0.00040(9)
Si1 0.0369(5) 0.0284(4) 0.0388(5) 0.0053(4) 0.0048(4) 0.0001(4)
Si2 0.0373(5) 0.0340(5) 0.0291(4) -0.0080(4) -0.0029(4) 0.0025(4)
N1 0.0246(12) 0.0284(12) 0.0276(12) -0.0025(10) 0.0027(9) -0.0013(9)
N2 0.0270(13) 0.0265(12) 0.0285(13) -0.0015(10) 0.0018(10) -0.0011(10)
N3 0.0259(12) 0.0283(12) 0.0242(12) -0.0026(10) 0.0005(9) 0.0011(10)
C1 0.0216(14) 0.0264(15) 0.0403(17) -0.0095(13) 0.0049(12) -0.0023(11)
C2 0.044(2) 0.053(2) 0.051(2) 0.0112(17) 0.0126(17) 0.0030(17)
C3 0.063(3) 0.071(3) 0.075(3) 0.008(2) 0.040(2) -0.007(2)
C4 0.029(2) 0.076(3) 0.110(4) -0.020(3) 0.022(2) -0.012(2)
C5 0.0259(18) 0.090(3) 0.090(3) -0.027(3) -0.005(2) -0.0013(19)
C6 0.0335(18) 0.062(2) 0.048(2) -0.0107(17) -0.0022(15) 0.0015(16)
C7 0.0280(14) 0.0329(16) 0.0212(13) 0.0010(12) 0.0047(11) -0.0016(12)
C8 0.0254(15) 0.0356(16) 0.0218(14) -0.0026(12) 0.0026(11) 0.0008(12)
C9 0.0297(16) 0.0395(18) 0.0393(18) -0.0029(14) 0.0014(13) 0.0063(13)
C10 0.0236(16) 0.058(2) 0.0441(19) -0.0038(16) 0.0010(14) 0.0063(14)
C11 0.0249(16) 0.059(2) 0.0394(18) -0.0005(16) 0.0031(13) -0.0086(15)
C12 0.0337(17) 0.0396(17) 0.0303(16) -0.0018(13) 0.0025(13) -0.0069(13)
C13 0.079(3) 0.063(3) 0.045(2) 0.0177(19) 0.013(2) 0.013(2)
C14 0.044(2) 0.0321(18) 0.078(3) 0.0012(18) 0.0049(19) -0.0058(15)
C15 0.044(2) 0.042(2) 0.063(2) 0.0097(17) -0.0042(18) 0.0026(16)
C16 0.087(3) 0.064(3) 0.033(2) -0.0002(18) 0.000(2) 0.004(2)
C17 0.075(3) 0.0362(19) 0.047(2) -0.0093(16) -0.0002(19) 0.0081(18)
C18 0.044(2) 0.068(3) 0.065(3) -0.030(2) -0.0170(19) -0.0024(18)
C19 0.0228(14) 0.0346(16) 0.0292(15) -0.0054(12) 0.0032(11) -0.0035(12)
C20 0.0349(17) 0.0417(18) 0.0308(17) -0.0061(13) -0.0057(13) -0.0014(13)
C21 0.0391(18) 0.0358(17) 0.0301(16) 0.0028(13) -0.0028(13) 0.0044(14)
C22 0.0242(14) 0.0297(15) 0.0272(15) 0.0003(12) 0.0034(11) 0.0018(12)
C23 0.0255(15) 0.0336(16) 0.0261(15) -0.0063(12) 0.0056(11) -0.0036(12)
C24 0.0308(17) 0.0407(18) 0.0419(19) -0.0104(15) 0.0023(14) -0.0060(13)
C25 0.0384(19) 0.0409(19) 0.055(2) -0.0168(16) 0.0008(16) -0.0115(15)
C26 0.046(2) 0.0347(18) 0.058(2) -0.0173(16) 0.0072(18) -0.0027(15)
C27 0.0352(18) 0.0364(18) 0.056(2) -0.0106(16) 0.0037(15) 0.0019(14)
C28 0.0291(16) 0.0359(17) 0.0414(18) -0.0090(14) 0.0028(13) -0.0066(13)
C29 0.0345(16) 0.0290(15) 0.0232(14) 0.0030(12) 0.0014(12) 0.0023(12)
C30 0.0347(17) 0.0377(17) 0.0333(17) 0.0011(14) -0.0027(13) 0.0066(13)
C31 0.050(2) 0.0354(18) 0.0392(19) 0.0064(14) -0.0009(15) 0.0169(15)
C32 0.062(2) 0.0273(16) 0.0446(19) 0.0017(14) -0.0009(17) 0.0041(16)
C33 0.0413(19) 0.0350(18) 0.051(2) 0.0013(15) 0.0012(15) -0.0064(14)
C34 0.0336(16) 0.0292(15) 0.0393(17) 0.0018(13) 0.0004(14) 0.0036(13)
Mo' 0.02146(11) 0.02159(11) 0.01893(11) -0.00107(9) 0.00089(9) -0.00051(9)
Si1' 0.0266(4) 0.0229(4) 0.0328(4) -0.0050(3) 0.0032(3) -0.0033(3)
Si2' 0.0297(4) 0.0282(4) 0.0310(4) 0.0036(3) -0.0023(3) 0.0041(3)
N1' 0.0261(13) 0.0343(13) 0.0228(12) -0.0031(10) -0.0004(9) 0.0000(10)
N2' 0.0224(11) 0.0214(11) 0.0258(12) -0.0040(9) 0.0024(9) -0.0016(9)
N3' 0.0256(12) 0.0242(12) 0.0218(11) 0.0019(9) -0.0009(9) 0.0001(9)
C1' 0.0199(14) 0.0465(18) 0.0197(14) -0.0022(12) 0.0011(11) 0.0003(12)
C2' 0.0367(17) 0.0463(19) 0.0292(16) -0.0030(14) 0.0024(13) 0.0061(14)
C3' 0.045(2) 0.059(2) 0.0331(18) -0.0167(16) 0.0002(15) 0.0087(17)
C4' 0.0269(17) 0.088(3) 0.0235(16) -0.0097(17) 0.0056(13) -0.0011(17)
C5' 0.0352(18) 0.069(2) 0.0276(16) 0.0065(16) 0.0037(13) -0.0160(17)
C6' 0.0314(17) 0.0467(19) 0.0289(16) 0.0003(14) -0.0001(13) -0.0092(14)
C7' 0.0223(14) 0.0251(14) 0.0239(14) -0.0019(11) 0.0012(11) 0.0000(11)
C8' 0.0232(14) 0.0240(14) 0.0244(13) -0.0023(11) -0.0009(10) -0.0001(11)
C9' 0.0390(17) 0.0221(14) 0.0304(16) -0.0048(12) -0.0002(13) -0.0001(12)
C10' 0.048(2) 0.0351(17) 0.0305(17) -0.0113(13) 0.0047(14) -0.0015(14)
C11' 0.055(2) 0.0393(18) 0.0213(15) 0.0005(13) 0.0058(14) -0.0033(15)
C12' 0.0403(17) 0.0254(15) 0.0305(16) 0.0010(12) 0.0026(13) -0.0039(13)
C13' 0.0401(19) 0.0457(19) 0.045(2) -0.0202(16) 0.0069(15) -0.0106(15)
C14' 0.0412(19) 0.0295(17) 0.059(2) 0.0052(15) -0.0045(16) -0.0083(14)
C15' 0.0283(16) 0.0335(16) 0.0436(18) -0.0072(14) 0.0006(13) -0.0022(13)
C16' 0.0326(17) 0.0414(18) 0.055(2) 0.0059(17) -0.0052(15) 0.0024(14)
C17' 0.0369(18) 0.0309(16) 0.063(2) 0.0046(16) -0.0008(16) 0.0067(13)
C18' 0.058(2) 0.061(2) 0.0344(19) 0.0064(17) -0.0059(16) 0.0171(19)
C19' 0.0240(14) 0.0300(15) 0.0223(14) 0.0011(11) 0.0058(11) 0.0037(11)
C20' 0.0306(15) 0.0339(16) 0.0233(14) -0.0003(12) -0.0023(12) 0.0040(12)
C21' 0.0295(15) 0.0321(15) 0.0261(15) -0.0056(12) -0.0006(12) -0.0042(12)
C22' 0.0256(14) 0.0287(15) 0.0230(14) -0.0029(11) 0.0020(11) -0.0037(11)
C23' 0.0235(14) 0.0283(15) 0.0305(15) 0.0013(12) 0.0002(12) 0.0055(11)
C24' 0.0364(17) 0.0356(17) 0.0324(17) 0.0034(13) 0.0023(13) 0.0075(13)
C25' 0.046(2) 0.0388(18) 0.042(2) 0.0158(15) 0.0021(15) 0.0077(15)
C26' 0.044(2) 0.0274(17) 0.062(2) 0.0065(16) -0.0026(17) 0.0035(14)
C27' 0.0446(19) 0.0312(17) 0.047(2) -0.0074(15) -0.0049(15) 0.0045(14)
C28' 0.0361(17) 0.0330(16) 0.0323(17) -0.0007(13) -0.0014(13) 0.0034(13)
C29' 0.0252(14) 0.0279(15) 0.0309(16) 0.0004(12) -0.0026(12) -0.0069(12)
C30' 0.0404(18) 0.0330(17) 0.0355(17) 0.0047(13) -0.0035(14) -0.0061(14)
C31' 0.048(2) 0.043(2) 0.051(2) 0.0185(17) -0.0063(17) -0.0085(16)
C32' 0.043(2) 0.0286(17) 0.077(3) 0.0111(18) -0.0095(19) -0.0060(14)
C33' 0.049(2) 0.0301(18) 0.063(2) -0.0108(17) -0.0066(18) -0.0030(15)
C34' 0.0380(18) 0.0309(16) 0.0385(18) -0.0031(14) -0.0019(14) -0.0045(13)

loop_
_atom_type_symbol
_atom_type_description
_atom_type_scat_dispersion_real
_atom_type_scat_dispersion_imag
_atom_type_scat_source
C C 0.0033 0.0016 'International Tables Vol C Tables 4.2.6.8 and 6.1.1.4'
H H 0.0000 0.0000 'International Tables Vol C Tables 4.2.6.8 and 6.1.1.4'
N N 0.0061 0.0033 'International Tables Vol C Tables 4.2.6.8 and 6.1.1.4'
Si Si 0.0817 0.0704 'International Tables Vol C Tables 4.2.6.8 and 6.1.1.4'
Mo Mo -1.6832 0.6857 'International Tables Vol C Tables 4.2.6.8 and 6.1.1.4'

loop_
_geom_angle_atom_site_label_1
_geom_angle_atom_site_label_2
_geom_angle_atom_site_label_3
_geom_angle
N1 Mo N3 119.64(10)
N1 Mo N2 120.46(10)
N3 Mo N2 83.62(9)
N1 Mo C22 101.60(10)
N3 Mo C22 84.49(10)
N2 Mo C22 136.64(10)
N1 Mo C19 100.32(10)
N3 Mo C19 138.21(10)
N2 Mo C19 86.43(10)
C22 Mo C19 75.45(11)
N2 Si1 C15 107.21(14)
N2 Si1 C13 106.18(15)
C15 Si1 C13 108.58(18)
N2 Si1 C14 113.38(14)
C15 Si1 C14 111.77(16)
C13 Si1 C14 109.47(18)
N3 Si2 C18 105.84(14)
N3 Si2 C16 105.50(15)
C18 Si2 C16 111.59(19)
N3 Si2 C17 114.80(14)
C18 Si2 C17 111.23(18)
C16 Si2 C17 107.80(17)
C1 N1 Mo 173.3(2)
C7 N2 Si1 125.12(19)
C7 N2 Mo 95.19(16)
Si1 N2 Mo 138.79(13)
C8 N3 Si2 124.37(18)
C8 N3 Mo 95.13(16)
Si2 N3 Mo 138.93(13)
C2 C1 N1 119.4(3)
C2 C1 C6 119.5(3)
N1 C1 C6 121.0(3)
C1 C2 C3 119.0(4)
C4 C3 C2 120.9(4)
C3 C4 C5 120.2(4)
C4 C5 C6 120.6(4)
C5 C6 C1 119.7(4)
N2 C7 C12 125.3(3)
N2 C7 C8 116.3(2)
C12 C7 C8 118.5(3)
N3 C8 C9 125.0(3)
N3 C8 C7 116.3(2)
C9 C8 C7 118.7(3)
C10 C9 C8 120.8(3)
C9 C10 C11 120.3(3)
C12 C11 C10 121.2(3)
C11 C12 C7 120.5(3)
C20 C19 C23 122.8(3)
C20 C19 Mo 113.8(2)
C23 C19 Mo 123.3(2)
C19 C20 C21 117.6(3)
C22 C21 C20 117.1(3)
C21 C22 C29 122.1(3)
C21 C22 Mo 114.3(2)
C29 C22 Mo 123.4(2)
C28 C23 C24 116.9(3)
C28 C23 C19 121.0(3)
C24 C23 C19 122.0(3)
C25 C24 C23 121.0(3)
C26 C25 C24 120.5(3)
C27 C26 C25 119.8(3)
C26 C27 C28 119.8(3)
C27 C28 C23 122.0(3)
C34 C29 C30 117.6(3)
C34 C29 C22 120.6(3)
C30 C29 C22 121.8(3)
C31 C30 C29 121.2(3)
C32 C31 C30 120.3(3)
C33 C32 C31 119.5(3)
C32 C33 C34 120.2(3)
C33 C34 C29 121.2(3)
N1' Mo' N2' 119.71(10)
N1' Mo' N3' 117.57(10)
N2' Mo' N3' 83.38(9)
N1' Mo' C22' 104.45(10)
N2' Mo' C22' 134.62(9)
N3' Mo' C22' 85.38(9)
N1' Mo' C19' 102.77(10)
N2' Mo' C19' 84.61(9)
N3' Mo' C19' 138.60(9)
C22' Mo' C19' 75.51(10)
N2' Si1' C14' 113.24(13)
N2' Si1' C15' 104.82(12)
C14' Si1' C15' 110.38(15)
N2' Si1' C13' 106.18(13)
C14' Si1' C13' 110.71(16)
C15' Si1' C13' 111.31(15)
N3' Si2' C17' 112.96(13)
N3' Si2' C18' 106.41(13)
C17' Si2' C18' 109.33(17)
N3' Si2' C16' 106.37(13)
C17' Si2' C16' 110.02(15)
C18' Si2' C16' 111.71(16)
C1' N1' Mo' 177.6(2)
C7' N2' Si1' 122.55(18)
C7' N2' Mo' 95.55(15)
Si1' N2' Mo' 139.43(12)
C8' N3' Si2' 124.06(18)
C8' N3' Mo' 95.96(16)
Si2' N3' Mo' 138.21(12)
C2' C1' C6' 119.1(3)
C2' C1' N1' 120.4(3)
C6' C1' N1' 120.5(3)
C3' C2' C1' 119.6(3)
C4' C3' C2' 121.0(3)
C3' C4' C5' 119.8(3)
C4' C5' C6' 120.3(3)
C5' C6' C1' 120.2(3)
N2' C7' C12' 125.0(2)
N2' C7' C8' 116.0(2)
C12' C7' C8' 119.0(2)
N3' C8' C9' 125.4(2)
N3' C8' C7' 116.2(2)
C9' C8' C7' 118.5(2)
C10' C9' C8' 120.8(3)
C9' C10' C11' 120.6(3)
C12' C11' C10' 120.5(3)
C11' C12' C7' 120.6(3)
C20' C19' C23' 122.1(3)
C20' C19' Mo' 114.1(2)
C23' C19' Mo' 123.48(19)
C19' C20' C21' 117.4(3)
C22' C21' C20' 117.8(3)
C21' C22' C29' 121.3(2)
C21' C22' Mo' 113.9(2)
C29' C22' Mo' 124.29(19)
C28' C23' C24' 117.0(3)
C28' C23' C19' 120.9(3)
C24' C23' C19' 122.1(3)
C25' C24' C23' 121.5(3)
C26' C25' C24' 120.1(3)
C25' C26' C27' 119.9(3)
C26' C27' C28' 119.8(3)
C27' C28' C23' 121.7(3)
C34' C29' C30' 117.5(3)
C34' C29' C22' 121.3(3)
C30' C29' C22' 121.1(3)
C31' C30' C29' 120.9(3)
C32' C31' C30' 120.6(3)
C31' C32' C33' 119.5(3)
C32' C33' C34' 120.1(3)
C33' C34' C29' 121.4(3)

loop_
_geom_bond_atom_site_label_1
_geom_bond_atom_site_label_2
_geom_bond_distance
Mo N1 1.731(2)
Mo N3 2.004(2)
Mo N2 2.008(2)
Mo C22 2.188(3)
Mo C19 2.197(3)
Si1 N2 1.757(2)
Si1 C15 1.853(3)
Si1 C13 1.858(4)
Si1 C14 1.858(3)
Si2 N3 1.756(2)
Si2 C18 1.847(3)
Si2 C16 1.856(4)
Si2 C17 1.860(3)
N1 C1 1.390(3)
N2 C7 1.392(3)
N3 C8 1.385(3)
C1 C2 1.383(4)
C1 C6 1.393(4)
C2 C3 1.397(5)
C3 C4 1.355(6)
C4 C5 1.363(6)
C5 C6 1.378(5)
C7 C12 1.411(4)
C7 C8 1.444(4)
C8 C9 1.409(4)
C9 C10 1.370(4)
C10 C11 1.394(5)
C11 C12 1.367(4)
C19 C20 1.335(4)
C19 C23 1.471(4)
C20 C21 1.455(4)
C21 C22 1.339(4)
C22 C29 1.477(4)
C23 C28 1.401(4)
C23 C24 1.401(4)
C24 C25 1.387(4)
C25 C26 1.381(5)
C26 C27 1.375(4)
C27 C28 1.385(4)
C29 C34 1.392(4)
C29 C30 1.396(4)
C30 C31 1.383(4)
C31 C32 1.380(5)
C32 C33 1.379(4)
C33 C34 1.387(4)
Mo' N1' 1.732(2)
Mo' N2' 1.995(2)
Mo' N3' 2.007(2)
Mo' C22' 2.200(3)
Mo' C19' 2.205(3)
Si1' N2' 1.763(2)
Si1' C14' 1.851(3)
Si1' C15' 1.862(3)
Si1' C13' 1.863(3)
Si2' N3' 1.755(2)
Si2' C17' 1.852(3)
Si2' C18' 1.854(3)
Si2' C16' 1.865(3)
N1' C1' 1.403(3)
N2' C7' 1.395(3)
N3' C8' 1.386(3)
C1' C2' 1.393(4)
C1' C6' 1.395(4)
C2' C3' 1.384(4)
C3' C4' 1.373(5)
C4' C5' 1.376(5)
C5' C6' 1.383(4)
C7' C12' 1.399(4)
C7' C8' 1.440(4)
C8' C9' 1.410(4)
C9' C10' 1.364(4)
C10' C11' 1.401(4)
C11' C12' 1.372(4)
C19' C20' 1.334(4)
C19' C23' 1.479(4)
C20' C21' 1.460(4)
C21' C22' 1.336(4)
C22' C29' 1.482(4)
C23' C28' 1.392(4)
C23' C24' 1.405(4)
C24' C25' 1.381(4)
C25' C26' 1.380(5)
C26' C27' 1.384(5)
C27' C28' 1.388(4)
C29' C34' 1.395(4)
C29' C30' 1.397(4)
C30' C31' 1.387(4)
C31' C32' 1.377(5)
C32' C33' 1.380(5)
C33' C34' 1.387(4)

loop_
_geom_torsion_atom_site_label_1
_geom_torsion_atom_site_label_2
_geom_torsion_atom_site_label_3
_geom_torsion_atom_site_label_4
_geom_torsion
N3 Mo N1 C1 -128.0(17)
N2 Mo N1 C1 131.3(17)
C22 Mo N1 C1 -37.7(17)
C19 Mo N1 C1 39.4(17)
C15 Si1 N2 C7 -160.4(2)
C13 Si1 N2 C7 -44.5(3)
C14 Si1 N2 C7 75.8(3)
C15 Si1 N2 Mo 5.8(2)
C13 Si1 N2 Mo 121.7(2)
C14 Si1 N2 Mo -118.0(2)
N1 Mo N2 C7 167.83(16)
N3 Mo N2 C7 47.06(16)
C22 Mo N2 C7 -27.9(2)
C19 Mo N2 C7 -92.29(17)
N1 Mo N2 Si1 -0.9(2)
N3 Mo N2 Si1 -121.6(2)
C22 Mo N2 Si1 163.37(17)
C19 Mo N2 Si1 99.0(2)
C18 Si2 N3 C8 160.7(2)
C16 Si2 N3 C8 42.3(3)
C17 Si2 N3 C8 -76.2(3)
C18 Si2 N3 Mo -1.0(3)
C16 Si2 N3 Mo -119.4(2)
C17 Si2 N3 Mo 122.0(2)
N1 Mo N3 C8 -169.18(16)
N2 Mo N3 C8 -47.63(16)
C22 Mo N3 C8 90.59(17)
C19 Mo N3 C8 29.7(2)
N1 Mo N3 Si2 -4.2(2)
N2 Mo N3 Si2 117.4(2)
C22 Mo N3 Si2 -104.4(2)
C19 Mo N3 Si2 -165.30(17)
Mo N1 C1 C2 11.0(19)
Mo N1 C1 C6 -167.9(16)
N1 C1 C2 C3 -179.5(3)
C6 C1 C2 C3 -0.6(5)
C1 C2 C3 C4 0.6(6)
C2 C3 C4 C5 0.5(7)
C3 C4 C5 C6 -1.7(7)
C4 C5 C6 C1 1.7(6)
C2 C1 C6 C5 -0.6(5)
N1 C1 C6 C5 178.3(3)
Si1 N2 C7 C12 -46.5(4)
Mo N2 C7 C12 142.6(2)
Si1 N2 C7 C8 134.0(2)
Mo N2 C7 C8 -36.9(2)
Si2 N3 C8 C9 51.4(4)
Mo N3 C8 C9 -140.5(3)
Si2 N3 C8 C7 -129.6(2)
Mo N3 C8 C7 38.5(2)
N2 C7 C8 N3 -1.1(4)
C12 C7 C8 N3 179.4(2)
N2 C7 C8 C9 178.0(2)
C12 C7 C8 C9 -1.6(4)
N3 C8 C9 C10 -178.5(3)
C7 C8 C9 C10 2.5(4)
C8 C9 C10 C11 -1.2(5)
C9 C10 C11 C12 -1.1(5)
C10 C11 C12 C7 2.1(5)
N2 C7 C12 C11 179.8(3)
C8 C7 C12 C11 -0.7(4)
N1 Mo C19 C20 -110.7(2)
N3 Mo C19 C20 52.7(3)
N2 Mo C19 C20 129.0(2)
C22 Mo C19 C20 -11.3(2)
N1 Mo C19 C23 72.6(2)
N3 Mo C19 C23 -124.1(2)
N2 Mo C19 C23 -47.8(2)
C22 Mo C19 C23 172.0(2)
C23 C19 C20 C21 -173.0(3)
Mo C19 C20 C21 10.2(4)
C19 C20 C21 C22 -0.4(4)
C20 C21 C22 C29 175.2(3)
C20 C21 C22 Mo -9.7(4)
N1 Mo C22 C21 108.9(2)
N3 Mo C22 C21 -131.9(2)
N2 Mo C22 C21 -57.3(3)
C19 Mo C22 C21 11.1(2)
N1 Mo C22 C29 -76.0(2)
N3 Mo C22 C29 43.2(2)
N2 Mo C22 C29 117.8(2)
C19 Mo C22 C29 -173.8(2)
C20 C19 C23 C28 137.8(3)
Mo C19 C23 C28 -45.7(4)
C20 C19 C23 C24 -39.0(4)
Mo C19 C23 C24 137.4(2)
C28 C23 C24 C25 0.0(5)
C19 C23 C24 C25 177.0(3)
C23 C24 C25 C26 0.2(5)
C24 C25 C26 C27 -0.8(5)
C25 C26 C27 C28 1.1(5)
C26 C27 C28 C23 -0.9(5)
C24 C23 C28 C27 0.3(5)
C19 C23 C28 C27 -176.7(3)
C21 C22 C29 C34 -131.3(3)
Mo C22 C29 C34 53.9(3)
C21 C22 C29 C30 46.7(4)
Mo C22 C29 C30 -128.0(3)
C34 C29 C30 C31 1.7(4)
C22 C29 C30 C31 -176.4(3)
C29 C30 C31 C32 0.0(5)
C30 C31 C32 C33 -0.9(5)
C31 C32 C33 C34 0.1(5)
C32 C33 C34 C29 1.6(5)
C30 C29 C34 C33 -2.5(4)
C22 C29 C34 C33 175.7(3)
N2' Mo' N1' C1' -103(5)
N3' Mo' N1' C1' -5(6)
C22' Mo' N1' C1' 88(5)
C19' Mo' N1' C1' 166(5)
C14' Si1' N2' C7' 75.6(2)
C15' Si1' N2' C7' -44.8(2)
C13' Si1' N2' C7' -162.7(2)
C14' Si1' N2' Mo' -127.2(2)
C15' Si1' N2' Mo' 112.5(2)
C13' Si1' N2' Mo' -5.5(2)
N1' Mo' N2' C7' 165.36(15)
N3' Mo' N2' C7' 47.31(16)
C22' Mo' N2' C7' -29.5(2)
C19' Mo' N2' C7' -92.99(16)
N1' Mo' N2' Si1' 4.5(2)
N3' Mo' N2' Si1' -113.6(2)
C22' Mo' N2' Si1' 169.63(16)
C19' Mo' N2' Si1' 106.1(2)
C17' Si2' N3' C8' -78.1(2)
C18' Si2' N3' C8' 161.9(2)
C16' Si2' N3' C8' 42.6(2)
C17' Si2' N3' Mo' 121.0(2)
C18' Si2' N3' Mo' 1.0(2)
C16' Si2' N3' Mo' -118.2(2)
N1' Mo' N3' C8' -166.92(15)
N2' Mo' N3' C8' -46.77(16)
C22' Mo' N3' C8' 89.18(16)
C19' Mo' N3' C8' 27.3(2)
N1' Mo' N3' Si2' -2.8(2)
N2' Mo' N3' Si2' 117.37(19)
C22' Mo' N3' Si2' -106.68(19)
C19' Mo' N3' Si2' -168.57(16)
Mo' N1' C1' C2' 140(5)
Mo' N1' C1' C6' -41(6)
C6' C1' C2' C3' -0.4(4)
N1' C1' C2' C3' 178.7(3)
C1' C2' C3' C4' -0.1(5)
C2' C3' C4' C5' 0.7(5)
C3' C4' C5' C6' -0.9(5)
C4' C5' C6' C1' 0.5(5)
C2' C1' C6' C5' 0.2(4)
N1' C1' C6' C5' -178.9(3)
Si1' N2' C7' C12' -52.6(4)
Mo' N2' C7' C12' 142.1(3)
Si1' N2' C7' C8' 126.6(2)
Mo' N2' C7' C8' -38.7(2)
Si2' N3' C8' C9' 48.8(4)
Mo' N3' C8' C9' -143.9(2)
Si2' N3' C8' C7' -131.1(2)
Mo' N3' C8' C7' 36.2(2)
N2' C7' C8' N3' 1.7(3)
C12' C7' C8' N3' -179.1(2)
N2' C7' C8' C9' -178.2(2)
C12' C7' C8' C9' 1.1(4)
N3' C8' C9' C10' -178.2(3)
C7' C8' C9' C10' 1.7(4)
C8' C9' C10' C11' -2.7(5)
C9' C10' C11' C12' 0.8(5)
C10' C11' C12' C7' 2.0(5)
N2' C7' C12' C11' 176.3(3)
C8' C7' C12' C11' -2.9(4)
N1' Mo' C19' C20' -111.4(2)
N2' Mo' C19' C20' 129.4(2)
N3' Mo' C19' C20' 55.8(3)
C22' Mo' C19' C20' -9.5(2)
N1' Mo' C19' C23' 75.7(2)
N2' Mo' C19' C23' -43.6(2)
N3' Mo' C19' C23' -117.2(2)
C22' Mo' C19' C23' 177.5(2)
C23' C19' C20' C21' -178.5(2)
Mo' C19' C20' C21' 8.4(3)
C19' C20' C21' C22' 0.1(4)
C20' C21' C22' C29' 179.3(2)
C20' C21' C22' Mo' -8.5(3)
N1' Mo' C22' C21' 109.3(2)
N2' Mo' C22' C21' -57.5(3)
N3' Mo' C22' C21' -133.4(2)
C19' Mo' C22' C21' 9.5(2)
N1' Mo' C22' C29' -78.9(2)
N2' Mo' C22' C29' 114.4(2)
N3' Mo' C22' C29' 38.5(2)
C19' Mo' C22' C29' -178.6(2)
C20' C19' C23' C28' 128.8(3)
Mo' C19' C23' C28' -58.8(3)
C20' C19' C23' C24' -50.6(4)
Mo' C19' C23' C24' 121.9(3)
C28' C23' C24' C25' -1.2(4)
C19' C23' C24' C25' 178.2(3)
C23' C24' C25' C26' 1.0(5)
C24' C25' C26' C27' -0.5(5)
C25' C26' C27' C28' 0.3(5)
C26' C27' C28' C23' -0.5(5)
C24' C23' C28' C27' 1.0(4)
C19' C23' C28' C27' -178.4(3)
C21' C22' C29' C34' 54.0(4)
Mo' C22' C29' C34' -117.4(3)
C21' C22' C29' C30' -124.2(3)
Mo' C22' C29' C30' 64.5(3)
C34' C29' C30' C31' -1.5(4)
C22' C29' C30' C31' 176.8(3)
C29' C30' C31' C32' 2.1(5)
C30' C31' C32' C33' -1.6(5)
C31' C32' C33' C34' 0.6(5)
C32' C33' C34' C29' 0.0(5)
C30' C29' C34' C33' 0.4(4)
C22' C29' C34' C33' -177.8(3)
